data_1557177
loop_
_publ_author_name
'Giltzau, Niels Ole'
'K\"ockerling, Martin'

_publ_section_title
;
 Bis(1-dodecyl-4-aza-1-azoniabicyclo[2.2.2]octane)tetraisothiocyanatocobalt(II)
;
_journal_coeditor_code WM4120
_journal_issue 1
_journal_name_full IUCrData
_journal_page_first x200023
_journal_paper_doi 10.1107/S2414314620000231
_journal_volume 5
_journal_year 2020
_chemical_formula_iupac '[Co (C18 H37 N2)2 (N C S)4]'
_chemical_formula_moiety 'C40 H74 Co N8 S4'
_chemical_formula_sum 'C40 H74 Co N8 S4'
_chemical_formula_weight 854.24
_chemical_melting_point 331
_chemical_name_systematic
;
Bis(1-dodecyl-4-aza-1-azoniabicyclo[2.2.2]octane)tetraisothiocyanatocobalt(II)
;
_space_group_crystal_system triclinic
_space_group_IT_number 2
_space_group_name_Hall '-P 1'
_space_group_name_H-M_alt 'P -1'
_atom_sites_solution_hydrogens geom
_atom_sites_solution_primary direct
_atom_sites_solution_secondary difmap
_audit_creation_method 'form.cif (version 2.0)'
_cell_angle_alpha 83.782(4)
_cell_angle_beta 81.868(4)
_cell_angle_gamma 71.189(4)
_cell_formula_units_Z 1
_cell_length_a 7.4840(10)
_cell_length_b 8.5870(10)
_cell_length_c 18.523(2)
_cell_measurement_reflns_used 4916
_cell_measurement_temperature 123(2)
_cell_measurement_theta_max 23.6195
_cell_measurement_theta_min 2.5115
_cell_volume 1113.0(2)
_computing_cell_refinement
;
SAINT (Bruker, 2017)
;
_computing_data_collection
;
APEX2 (Bruker, 2017)
;
_computing_data_reduction
;
SAINT (Bruker, 2017)
;
_computing_molecular_graphics
;
DIAMOND (Brandenburg & Putz, 2019)
;
_computing_publication_material
;
publCIF (Westrip, 2010)
;
_computing_structure_refinement
;
SHELXS (Sheldrick, 2015b)
;
_computing_structure_solution
;
SHELXT (Sheldrick, 2015a)
;
_diffrn_ambient_temperature 123(2)
_diffrn_measured_fraction_theta_full 0.998
_diffrn_measured_fraction_theta_max 0.997
_diffrn_measurement_device_type 'Bruker Kappa APEXII CCD'
_diffrn_measurement_method '\f and \w scans'
_diffrn_radiation_source 'sealed tube'
_diffrn_radiation_type MoK\a
_diffrn_radiation_wavelength 0.71073
_diffrn_reflns_av_R_equivalents 0.0844
_diffrn_reflns_av_unetI/netI 0.0800
_diffrn_reflns_limit_h_max 10
_diffrn_reflns_limit_h_min -10
_diffrn_reflns_limit_k_max 12
_diffrn_reflns_limit_k_min -12
_diffrn_reflns_limit_l_max 26
_diffrn_reflns_limit_l_min -26
_diffrn_reflns_number 35032
_diffrn_reflns_theta_full 25.000
_diffrn_reflns_theta_max 30.532
_diffrn_reflns_theta_min 2.678
_exptl_absorpt_coefficient_mu 0.606
_exptl_absorpt_correction_type multi-scan
_exptl_absorpt_process_details
;
(<i>SADABS</i>; Bruker, 2017)
;
_exptl_crystal_colour blue
_exptl_crystal_density_diffrn 1.275
_exptl_crystal_density_method none
_exptl_crystal_description leaf
_exptl_crystal_F_000 461
_exptl_crystal_size_max 0.170
_exptl_crystal_size_mid 0.100
_exptl_crystal_size_min 0.050
_refine_diff_density_max 0.532
_refine_diff_density_min -0.646
_refine_ls_extinction_method none
_refine_ls_goodness_of_fit_ref 1.043
_refine_ls_hydrogen_treatment constr
_refine_ls_matrix_type full
_refine_ls_number_parameters 241
_refine_ls_number_reflns 6802
_refine_ls_number_restraints 0
_refine_ls_restrained_S_all 1.043
_refine_ls_R_factor_all 0.0932
_refine_ls_R_factor_gt 0.0489
_refine_ls_shift/su_max 0.000
_refine_ls_shift/su_mean 0.000
_refine_ls_structure_factor_coef Fsqd
_refine_ls_weighting_details 'w=1/[\s^2^(Fo^2^)+(0.0377P)^2^+0.2890P] where P=(Fo^2^+2Fc^2^)/3'
_refine_ls_weighting_scheme calc
_refine_ls_wR_factor_gt 0.0927
_refine_ls_wR_factor_ref 0.1064
_reflns_number_gt 4509
_reflns_number_total 6802
_reflns_threshold_expression 'I > 2\s(I)'
_cod_data_source_file wm4120sup1.cif
_cod_data_source_block I
_cod_original_cell_volume 1112.9(2)
_cod_database_code 1557177
_shelx_space_group_comment
;
The symmetry employed for this shelxl refinement is uniquely defined
by the following loop  which should always be used as a source of
symmetry information in preference to the above space-group names.
They are only intended as comments.
;
_shelx_estimated_absorpt_t_min 0.904
_shelx_estimated_absorpt_t_max 0.970
_shelxl_version_number 201.4

loop_
_space_group_symop_operation_xyz
'x, y, z'
'-x, -y, -z'

loop_
_atom_site_type_symbol
_atom_site_label
_atom_site_fract_x
_atom_site_fract_y
_atom_site_fract_z
_atom_site_U_iso_or_equiv
_atom_site_adp_type
_atom_site_calc_flag
_atom_site_occupancy
Co Co1 0.0000 1.0000 0.0000 0.01303(10) Uani d 1
C C1 0.3937(3) 0.7311(2) -0.05190(10) 0.0148(4) Uani d 1
N N1 0.2432(2) 0.8063(2) -0.02670(10) 0.0184(4) Uani d 1
S S1 0.60623(7) 0.63024(7) -0.08753(3) 0.02200(10) Uani d 1
C C2 0.1513(3) 1.0644(3) 0.14460(10) 0.0175(4) Uani d 1
N N2 0.1189(2) 1.0506(2) 0.08680(10) 0.0191(4) Uani d 1
S S2 0.19619(9) 1.07863(8) 0.22694(3) 0.0323(2) Uani d 1
N N3 -0.1489(2) 0.8338(2) 0.07881(9) 0.0134(3) Uani d 1
C C3 -0.1506(3) 0.8560(3) 0.15670(10) 0.0236(5) Uani d 1
H H3A -0.2029 0.9748 0.1654 0.028 Uiso calc 1
H H3B -0.0188 0.8157 0.1698 0.028 Uiso calc 1
C C4 -0.2714(3) 0.7615(3) 0.20570(10) 0.0216(5) Uani d 1
H H4A -0.2066 0.7072 0.2491 0.026 Uiso calc 1
H H4B -0.3964 0.8392 0.2229 0.026 Uiso calc 1
N N4 -0.2984(2) 0.6345(2) 0.16244(9) 0.0146(3) Uani d 1
C C5 -0.0444(3) 0.6600(3) 0.06550(10) 0.0242(5) Uani d 1
H H5A 0.0933 0.6407 0.0656 0.029 Uiso calc 1
H H5B -0.0650 0.6366 0.0167 0.029 Uiso calc 1
C C6 -0.1092(3) 0.5418(3) 0.12390(10) 0.0226(5) Uani d 1
H H6A -0.1203 0.4474 0.1006 0.027 Uiso calc 1
H H6B -0.0147 0.4986 0.1594 0.027 Uiso calc 1
C C7 -0.3483(3) 0.8618(2) 0.06610(10) 0.0167(4) Uani d 1
H H7A -0.3557 0.8665 0.0129 0.020 Uiso calc 1
H H7B -0.4288 0.9693 0.0843 0.020 Uiso calc 1
C C8 -0.4249(3) 0.7243(3) 0.10470(10) 0.0182(4) Uani d 1
H H8A -0.5568 0.7725 0.1275 0.022 Uiso calc 1
H H8B -0.4251 0.6468 0.0689 0.022 Uiso calc 1
C C9 -0.3746(3) 0.5126(3) 0.21080(10) 0.0193(4) Uani d 1
H H9A -0.2860 0.4609 0.2478 0.023 Uiso calc 1
H H9B -0.3746 0.4244 0.1805 0.023 Uiso calc 1
C C10 -0.5729(3) 0.5808(3) 0.25040(10) 0.0222(5) Uani d 1
H H10A -0.6664 0.6223 0.2144 0.027 Uiso calc 1
H H10B -0.5786 0.6739 0.2788 0.027 Uiso calc 1
C C11 -0.6218(3) 0.4455(3) 0.30160(10) 0.0225(5) Uani d 1
H H11A -0.5944 0.3462 0.2741 0.027 Uiso calc 1
H H11B -0.5386 0.4162 0.3413 0.027 Uiso calc 1
C C12 -0.8274(3) 0.4935(3) 0.33520(10) 0.0239(5) Uani d 1
H H12A -0.9105 0.5135 0.2959 0.029 Uiso calc 1
H H12B -0.8581 0.5978 0.3594 0.029 Uiso calc 1
C C13 -0.8697(3) 0.3628(3) 0.39080(10) 0.0222(5) Uani d 1
H H13A -0.7909 0.3478 0.4312 0.027 Uiso calc 1
H H13B -0.8301 0.2570 0.3672 0.027 Uiso calc 1
C C14 -1.0763(3) 0.3994(3) 0.42320(10) 0.0236(5) Uani d 1
H H14A -1.1560 0.4109 0.3833 0.028 Uiso calc 1
H H14B -1.1179 0.5056 0.4465 0.028 Uiso calc 1
C C15 -1.1072(3) 0.2649(3) 0.47960(10) 0.0231(5) Uani d 1
H H15A -1.0546 0.1576 0.4571 0.028 Uiso calc 1
H H15B -1.0344 0.2598 0.5209 0.028 Uiso calc 1
C C16 -1.3133(3) 0.2878(3) 0.50960(10) 0.0238(5) Uani d 1
H H16A -1.3616 0.3877 0.5376 0.029 Uiso calc 1
H H16B -1.3895 0.3062 0.4681 0.029 Uiso calc 1
C C17 -1.3421(3) 0.1423(3) 0.55860(10) 0.0230(5) Uani d 1
H H17A -1.2724 0.1286 0.6017 0.028 Uiso calc 1
H H17B -1.2857 0.0412 0.5316 0.028 Uiso calc 1
C C18 -1.5491(3) 0.1587(3) 0.58510(10) 0.0232(5) Uani d 1
H H18A -1.6022 0.2531 0.6164 0.028 Uiso calc 1
H H18B -1.6217 0.1832 0.5423 0.028 Uiso calc 1
C C19 -1.5760(3) 0.0051(3) 0.62800(10) 0.0250(5) Uani d 1
H H19A -1.5108 -0.0148 0.6726 0.030 Uiso calc 1
H H19B -1.5146 -0.0908 0.5980 0.030 Uiso calc 1
C C20 -1.7843(3) 0.0161(3) 0.65020(10) 0.0291(5) Uani d 1
H H20A -1.7914 -0.0865 0.6776 0.044 Uiso calc 1
H H20B -1.8494 0.0328 0.6063 0.044 Uiso calc 1
H H20C -1.8457 0.1089 0.6810 0.044 Uiso calc 1

loop_
_atom_site_aniso_label
_atom_site_aniso_U_11
_atom_site_aniso_U_22
_atom_site_aniso_U_33
_atom_site_aniso_U_12
_atom_site_aniso_U_13
_atom_site_aniso_U_23
Co1 0.0092(2) 0.0119(2) 0.0172(2) -0.0013(2) -0.0026(2) -0.0027(2)
C1 0.0200(10) 0.0110(10) 0.0170(10) -0.0075(8) -0.0064(8) 0.0014(8)
N1 0.0135(8) 0.0145(9) 0.0250(10) -0.0016(7) -0.0012(7) -0.0015(7)
S1 0.0133(3) 0.0218(3) 0.0299(3) -0.0033(2) 0.0022(2) -0.0099(2)
C2 0.0180(10) 0.0170(10) 0.0200(10) -0.0100(8) -0.0006(8) -0.0008(8)
N2 0.0179(9) 0.0210(10) 0.0210(10) -0.0089(7) -0.0026(7) -0.0018(7)
S2 0.0414(4) 0.0447(4) 0.0188(3) -0.0227(3) -0.0072(3) -0.0023(3)
N3 0.0098(7) 0.0124(8) 0.0172(9) -0.0015(6) -0.0027(6) -0.0020(7)
C3 0.0290(10) 0.0310(10) 0.0180(10) -0.0200(10) -0.0030(9) -0.0015(9)
C4 0.0260(10) 0.0260(10) 0.0190(10) -0.0140(10) -0.0029(9) -0.0047(9)
N4 0.0134(8) 0.0138(9) 0.0166(9) -0.0050(7) -0.0017(7) 0.0007(7)
C5 0.0200(10) 0.0140(10) 0.0310(10) 0.0015(9) 0.0048(9) 0.0006(9)
C6 0.0160(10) 0.0170(10) 0.0280(10) 0.0009(8) 0.0028(9) 0.0025(9)
C7 0.0131(9) 0.0160(10) 0.0210(10) -0.0047(8) -0.0064(8) 0.0031(8)
C8 0.0190(10) 0.0200(10) 0.0180(10) -0.0089(9) -0.0081(8) 0.0051(8)
C9 0.0220(10) 0.0200(10) 0.0180(10) -0.0096(9) -0.0036(8) 0.0038(8)
C10 0.0220(10) 0.0210(10) 0.0240(10) -0.0084(9) -0.0003(9) 0.0009(9)
C11 0.0240(10) 0.0230(10) 0.0220(10) -0.0095(9) -0.0020(9) 0.0025(9)
C12 0.0220(10) 0.0230(10) 0.0250(10) -0.0073(9) -0.0015(9) 0.0034(9)
C13 0.0220(10) 0.0230(10) 0.0220(10) -0.0078(9) -0.0005(9) 0.0004(9)
C14 0.0200(10) 0.0240(10) 0.0270(10) -0.0075(9) -0.0021(9) 0.0009(9)
C15 0.0180(10) 0.0220(10) 0.0280(10) -0.0050(9) -0.0009(9) 0.0001(9)
C16 0.0200(10) 0.0200(10) 0.0290(10) -0.0050(9) -0.0018(9) 0.0017(9)
C17 0.0200(10) 0.0210(10) 0.0250(10) -0.0044(9) 0.0004(9) 0.0026(9)
C18 0.0190(10) 0.0210(10) 0.0280(10) -0.0049(9) -0.0007(9) -0.0013(9)
C19 0.0250(10) 0.0260(10) 0.0240(10) -0.0100(10) -0.0016(9) -0.0010(10)
C20 0.0280(10) 0.0340(10) 0.0290(10) -0.0150(10) 0.0000(10) -0.0030(10)

loop_
_atom_type_symbol
_atom_type_description
_atom_type_scat_dispersion_real
_atom_type_scat_dispersion_imag
_atom_type_scat_source
C C 0.0034 0.0017 'International Tables Vol C Tables 4.2.6.8 and 6.1.1.4'
H H 0.0000 0.0000 'International Tables Vol C Tables 4.2.6.8 and 6.1.1.4'
N N 0.0066 0.0034 'International Tables Vol C Tables 4.2.6.8 and 6.1.1.4'
S S 0.1265 0.1256 'International Tables Vol C Tables 4.2.6.8 and 6.1.1.4'
Co Co 0.3506 0.9810 'International Tables Vol C Tables 4.2.6.8 and 6.1.1.4'

loop_
_geom_angle_atom_site_label_1
_geom_angle_atom_site_label_2
_geom_angle_atom_site_label_3
_geom_angle_site_symmetry_1
_geom_angle_site_symmetry_3
_geom_angle
N1 Co1 N1 2_575 . 180.0
N1 Co1 N2 2_575 . 88.95(7)
N1 Co1 N2 . . 91.05(7)
N1 Co1 N2 2_575 2_575 91.05(7)
N1 Co1 N2 . 2_575 88.95(7)
N2 Co1 N2 . 2_575 180.0
N1 Co1 N3 2_575 . 85.89(6)
N1 Co1 N3 . . 94.11(6)
N2 Co1 N3 . . 90.94(6)
N2 Co1 N3 2_575 . 89.06(6)
N1 Co1 N3 2_575 2_575 94.11(6)
N1 Co1 N3 . 2_575 85.89(6)
N2 Co1 N3 . 2_575 89.06(6)
N2 Co1 N3 2_575 2_575 90.94(6)
N3 Co1 N3 . 2_575 180.0
N1 C1 S1 . . 178.5(2)
C1 N1 Co1 . . 162.0(2)
N2 C2 S2 . . 178.3(2)
C2 N2 Co1 . . 163.3(2)
C3 N3 C5 . . 108.1(2)
C3 N3 C7 . . 107.1(2)
C5 N3 C7 . . 106.8(2)
C3 N3 Co1 . . 113.20(10)
C5 N3 Co1 . . 108.10(10)
C7 N3 Co1 . . 113.30(10)
N3 C3 C4 . . 111.1(2)
N3 C3 H3A . . 109.4
C4 C3 H3A . . 109.4
N3 C3 H3B . . 109.4
C4 C3 H3B . . 109.4
H3A C3 H3B . . 108.0
N4 C4 C3 . . 108.9(2)
N4 C4 H4A . . 109.9
C3 C4 H4A . . 109.9
N4 C4 H4B . . 109.9
C3 C4 H4B . . 109.9
H4A C4 H4B . . 108.3
C4 N4 C6 . . 108.7(2)
C4 N4 C9 . . 111.6(2)
C6 N4 C9 . . 108.2(2)
C4 N4 C8 . . 107.7(2)
C6 N4 C8 . . 107.5(2)
C9 N4 C8 . . 113.0(2)
N3 C5 C6 . . 111.6(2)
N3 C5 H5A . . 109.3
C6 C5 H5A . . 109.3
N3 C5 H5B . . 109.3
C6 C5 H5B . . 109.3
H5A C5 H5B . . 108.0
N4 C6 C5 . . 108.7(2)
N4 C6 H6A . . 110.0
C5 C6 H6A . . 110.0
N4 C6 H6B . . 110.0
C5 C6 H6B . . 110.0
H6A C6 H6B . . 108.3
N3 C7 C8 . . 111.7(2)
N3 C7 H7A . . 109.3
C8 C7 H7A . . 109.3
N3 C7 H7B . . 109.3
C8 C7 H7B . . 109.3
H7A C7 H7B . . 107.9
N4 C8 C7 . . 108.3(2)
N4 C8 H8A . . 110.0
C7 C8 H8A . . 110.0
N4 C8 H8B . . 110.0
C7 C8 H8B . . 110.0
H8A C8 H8B . . 108.4
N4 C9 C10 . . 116.2(2)
N4 C9 H9A . . 108.2
C10 C9 H9A . . 108.2
N4 C9 H9B . . 108.2
C10 C9 H9B . . 108.2
H9A C9 H9B . . 107.4
C9 C10 C11 . . 109.6(2)
C9 C10 H10A . . 109.7
C11 C10 H10A . . 109.7
C9 C10 H10B . . 109.7
C11 C10 H10B . . 109.7
H10A C10 H10B . . 108.2
C12 C11 C10 . . 113.7(2)
C12 C11 H11A . . 108.8
C10 C11 H11A . . 108.8
C12 C11 H11B . . 108.8
C10 C11 H11B . . 108.8
H11A C11 H11B . . 107.7
C11 C12 C13 . . 113.0(2)
C11 C12 H12A . . 109.0
C13 C12 H12A . . 109.0
C11 C12 H12B . . 109.0
C13 C12 H12B . . 109.0
H12A C12 H12B . . 107.8
C12 C13 C14 . . 115.4(2)
C12 C13 H13A . . 108.4
C14 C13 H13A . . 108.4
C12 C13 H13B . . 108.4
C14 C13 H13B . . 108.4
H13A C13 H13B . . 107.5
C13 C14 C15 . . 112.5(2)
C13 C14 H14A . . 109.1
C15 C14 H14A . . 109.1
C13 C14 H14B . . 109.1
C15 C14 H14B . . 109.1
H14A C14 H14B . . 107.8
C16 C15 C14 . . 114.9(2)
C16 C15 H15A . . 108.5
C14 C15 H15A . . 108.5
C16 C15 H15B . . 108.5
C14 C15 H15B . . 108.5
H15A C15 H15B . . 107.5
C17 C16 C15 . . 113.7(2)
C17 C16 H16A . . 108.8
C15 C16 H16A . . 108.8
C17 C16 H16B . . 108.8
C15 C16 H16B . . 108.8
H16A C16 H16B . . 107.7
C16 C17 C18 . . 114.3(2)
C16 C17 H17A . . 108.7
C18 C17 H17A . . 108.7
C16 C17 H17B . . 108.7
C18 C17 H17B . . 108.7
H17A C17 H17B . . 107.6
C19 C18 C17 . . 113.4(2)
C19 C18 H18A . . 108.9
C17 C18 H18A . . 108.9
C19 C18 H18B . . 108.9
C17 C18 H18B . . 108.9
H18A C18 H18B . . 107.7
C18 C19 C20 . . 113.7(2)
C18 C19 H19A . . 108.8
C20 C19 H19A . . 108.8
C18 C19 H19B . . 108.8
C20 C19 H19B . . 108.8
H19A C19 H19B . . 107.7
C19 C20 H20A . . 109.5
C19 C20 H20B . . 109.5
H20A C20 H20B . . 109.5
C19 C20 H20C . . 109.5
H20A C20 H20C . . 109.5
H20B C20 H20C . . 109.5

loop_
_geom_bond_atom_site_label_1
_geom_bond_atom_site_label_2
_geom_bond_site_symmetry_2
_geom_bond_distance
Co1 N1 2_575 2.072(2)
Co1 N1 . 2.073(2)
Co1 N2 . 2.090(2)
Co1 N2 2_575 2.090(2)
Co1 N3 . 2.350(2)
Co1 N3 2_575 2.350(2)
C1 N1 . 1.162(3)
C1 S1 . 1.629(2)
C2 N2 . 1.158(3)
C2 S2 . 1.633(2)
N3 C3 . 1.474(3)
N3 C5 . 1.475(2)
N3 C7 . 1.482(2)
C3 C4 . 1.543(3)
C3 H3A . 0.9900
C3 H3B . 0.9900
C4 N4 . 1.500(3)
C4 H4A . 0.9900
C4 H4B . 0.9900
N4 C6 . 1.503(2)
N4 C9 . 1.504(2)
N4 C8 . 1.507(2)
C5 C6 . 1.538(3)
C5 H5A . 0.9900
C5 H5B . 0.9900
C6 H6A . 0.9900
C6 H6B . 0.9900
C7 C8 . 1.540(3)
C7 H7A . 0.9900
C7 H7B . 0.9900
C8 H8A . 0.9900
C8 H8B . 0.9900
C9 C10 . 1.519(3)
C9 H9A . 0.9900
C9 H9B . 0.9900
C10 C11 . 1.523(3)
C10 H10A . 0.9900
C10 H10B . 0.9900
C11 C12 . 1.517(3)
C11 H11A . 0.9900
C11 H11B . 0.9900
C12 C13 . 1.518(3)
C12 H12A . 0.9900
C12 H12B . 0.9900
C13 C14 . 1.521(3)
C13 H13A . 0.9900
C13 H13B . 0.9900
C14 C15 . 1.524(3)
C14 H14A . 0.9900
C14 H14B . 0.9900
C15 C16 . 1.521(3)
C15 H15A . 0.9900
C15 H15B . 0.9900
C16 C17 . 1.518(3)
C16 H16A . 0.9900
C16 H16B . 0.9900
C17 C18 . 1.523(3)
C17 H17A . 0.9900
C17 H17B . 0.9900
C18 C19 . 1.520(3)
C18 H18A . 0.9900
C18 H18B . 0.9900
C19 C20 . 1.530(3)
C19 H19A . 0.9900
C19 H19B . 0.9900
C20 H20A . 0.9800
C20 H20B . 0.9800
C20 H20C . 0.9800

loop_
_geom_hbond_atom_site_label_D
_geom_hbond_atom_site_label_H
_geom_hbond_atom_site_label_A
_geom_hbond_site_symmetry_A
_geom_hbond_distance_DH
_geom_hbond_distance_HA
_geom_hbond_distance_DA
_geom_hbond_angle_DHA
_geom_hbond_publ_flag
C5 H5A N1 . 0.99 2.48 3.060(3) 116.9 y
C5 H5A S1 2_665 0.99 2.70 3.467(2) 134.0 y
C7 H7A S1 1_455 0.99 3.00 3.755(2) 134.0 y
C7 H7A N2 2_575 0.99 2.58 3.244(3) 124.4 y
C8 H8B S1 1_455 0.99 2.89 3.695(2) 139.2 y
C9 H9B S1 2_565 0.99 2.78 3.580(2) 138.2 y

loop_
_geom_torsion_atom_site_label_1
_geom_torsion_atom_site_label_2
_geom_torsion_atom_site_label_3
_geom_torsion_atom_site_label_4
_geom_torsion
C5 N3 C3 C4 -67.5(2)
C7 N3 C3 C4 47.2(2)
Co1 N3 C3 C4 172.80(10)
N3 C3 C4 N4 18.0(2)
C3 C4 N4 C6 47.5(2)
C3 C4 N4 C9 166.7(2)
C3 C4 N4 C8 -68.7(2)
C3 N3 C5 C6 46.8(2)
C7 N3 C5 C6 -68.0(2)
Co1 N3 C5 C6 169.70(10)
C4 N4 C6 C5 -67.5(2)
C9 N4 C6 C5 171.1(2)
C8 N4 C6 C5 48.9(2)
N3 C5 C6 N4 17.8(3)
C3 N3 C7 C8 -68.4(2)
C5 N3 C7 C8 47.2(2)
Co1 N3 C7 C8 166.10(10)
C4 N4 C8 C7 48.3(2)
C6 N4 C8 C7 -68.7(2)
C9 N4 C8 C7 172.1(2)
N3 C7 C8 N4 18.0(2)
C4 N4 C9 C10 64.9(2)
C6 N4 C9 C10 -175.6(2)
C8 N4 C9 C10 -56.7(2)
N4 C9 C10 C11 -175.2(2)
C9 C10 C11 C12 -171.3(2)
C10 C11 C12 C13 -175.3(2)
C11 C12 C13 C14 -176.5(2)
C12 C13 C14 C15 -178.7(2)
C13 C14 C15 C16 -175.4(2)
C14 C15 C16 C17 173.1(2)
C15 C16 C17 C18 -176.3(2)
C16 C17 C18 C19 174.4(2)
C17 C18 C19 C20 -176.0(2)

_cod_database_fobs_code 1557177
